data_2211031
loop_
_publ_author_name
'Becker, Richard'
'Berger, Helmuth'

_publ_section_title
;
 Reinvestigation of Ni~3~TeO~6~
;
_journal_coeditor_code HB2175
_journal_issue 11
_journal_name_full 'Acta Crystallographica Section E'
_journal_page_first i222
_journal_page_last i223
_journal_paper_doi 10.1107/S1600536806043042
_journal_volume 62
_journal_year 2006
_chemical_formula_iupac 'Ni3 Te O6'
_chemical_formula_moiety 'Ni3 O6 Te'
_chemical_formula_sum 'Ni3 O6 Te'
_chemical_formula_weight 399.73
_chemical_name_systematic 'Trinickel(II) tellurium(VI) hexaoxide'
_space_group_IT_number 146
_symmetry_cell_setting trigonal
_symmetry_space_group_name_Hall 'R 3'
_symmetry_space_group_name_H-M 'R 3 :H'
_atom_sites_solution_primary direct
_atom_sites_solution_secondary difmap
_cell_angle_alpha 90.00
_cell_angle_beta 90.00
_cell_angle_gamma 120.00
_cell_formula_units_Z 3
_cell_length_a 5.1087(8)
_cell_length_b 5.1087(8)
_cell_length_c 13.767(2)
_cell_measurement_reflns_used 2232
_cell_measurement_temperature 292(3)
_cell_measurement_theta_max 32.87
_cell_measurement_theta_min 4.43
_cell_volume 311.17(8)
_computing_cell_refinement 'CrysAlis RED (Oxford Diffraction, 2005)'
_computing_data_collection 'CrysAlis CCD (Oxford Diffraction, 2005)'
_computing_data_reduction 'CrysAlis RED'
_computing_molecular_graphics 'DIAMOND (Brandenburg, 2001)'
_computing_publication_material SHELXL97
_computing_structure_refinement 'SHELXL97 (Sheldrick, 1997)'
_computing_structure_solution 'SHELXS97 (Sheldrick, 1997)'
_diffrn_ambient_temperature 292(3)
_diffrn_measured_fraction_theta_full 0.981
_diffrn_measured_fraction_theta_max 0.981
_diffrn_measurement_device_type 'Oxford Xcalibur'
_diffrn_measurement_method \w
_diffrn_radiation_monochromator graphite
_diffrn_radiation_type 'Mo K\a'
_diffrn_radiation_wavelength 0.71073
_diffrn_reflns_av_R_equivalents 0.0785
_diffrn_reflns_av_sigmaI/netI 0.0463
_diffrn_reflns_limit_h_max 7
_diffrn_reflns_limit_h_min -7
_diffrn_reflns_limit_k_max 7
_diffrn_reflns_limit_k_min -7
_diffrn_reflns_limit_l_max 20
_diffrn_reflns_limit_l_min -20
_diffrn_reflns_number 2232
_diffrn_reflns_theta_full 32.87
_diffrn_reflns_theta_max 32.87
_diffrn_reflns_theta_min 4.43
_diffrn_standards_decay_% 0
_diffrn_standards_interval_count 0
_diffrn_standards_interval_time 0
_diffrn_standards_number 0
_exptl_absorpt_coefficient_mu 20.309
_exptl_absorpt_correction_T_max 1.000
_exptl_absorpt_correction_T_min 0.500
_exptl_absorpt_correction_type numerical
_exptl_absorpt_process_details
;
[X-RED (Stoe & Cie, 2001) and X-SHAPE (Stoe & Cie, 1999)]
;
_exptl_crystal_colour green
_exptl_crystal_density_diffrn 6.399
_exptl_crystal_density_method 'not measured'
_exptl_crystal_description prism
_exptl_crystal_F_000 552
_exptl_crystal_size_max 0.085
_exptl_crystal_size_mid 0.060
_exptl_crystal_size_min 0.040
_refine_diff_density_max 3.461
_refine_diff_density_min -0.919
_refine_ls_abs_structure_details 'Flack (1983), with 245 Friedel pairs'
_refine_ls_abs_structure_Flack 0.000(17)
_refine_ls_extinction_coef 0.0070(8)
_refine_ls_extinction_expression Fc^*^=kFc[1+0.001xFc^2^\l^3^/sin(2\q)]^-1/4^
_refine_ls_extinction_method 'SHELXL97 (Sheldrick, 1997)'
_refine_ls_goodness_of_fit_ref 1.077
_refine_ls_matrix_type full
_refine_ls_number_parameters 33
_refine_ls_number_reflns 514
_refine_ls_number_restraints 1
_refine_ls_restrained_S_all 1.076
_refine_ls_R_factor_all 0.0247
_refine_ls_R_factor_gt 0.0242
_refine_ls_shift/su_max 0.000
_refine_ls_shift/su_mean 0.000
_refine_ls_structure_factor_coef Fsqd
_refine_ls_weighting_details 'calc w = 1/[\s^2^(Fo^2^)+(0.028P)^2^] where P=(Fo^2^+2Fc^2^)/3'
_refine_ls_weighting_scheme calc
_refine_ls_wR_factor_gt 0.0586
_refine_ls_wR_factor_ref 0.0588
_reflns_number_gt 506
_reflns_number_total 514
_reflns_threshold_expression I>2\s(I)
_cod_data_source_file hb2175.cif
_cod_data_source_block I
_cod_original_sg_symbol_H-M 'R 3'
_cod_database_code 2211031
_cod_database_fobs_code 2211031

loop_
_symmetry_equiv_pos_as_xyz
'x, y, z'
'-y, x-y, z'
'-x+y, -x, z'
'x+2/3, y+1/3, z+1/3'
'-y+2/3, x-y+1/3, z+1/3'
'-x+y+2/3, -x+1/3, z+1/3'
'x+1/3, y+2/3, z+2/3'
'-y+1/3, x-y+2/3, z+2/3'
'-x+y+1/3, -x+2/3, z+2/3'

loop_
_atom_site_type_symbol
_atom_site_label
_atom_site_fract_x
_atom_site_fract_y
_atom_site_fract_z
_atom_site_U_iso_or_equiv
_atom_site_adp_type
_atom_site_calc_flag
_atom_site_refinement_flags
_atom_site_occupancy
Te Te1 0.3333 0.6667 0.37517(8) 0.00413(17) Uani d S 1
Ni Ni1 0.3333 0.6667 0.17325(6) 0.0040(3) Uani d S 1
Ni Ni2 1.0000 1.0000 0.2144(3) 0.0093(5) Uani d S 1
Ni Ni3 0.6667 0.3333 0.34602(9) 0.0064(3) Uani d S 1
O O1 0.6298(12) 0.6699(11) 0.2845(3) 0.0041(9) Uani d . 1
O O2 -0.0070(10) 0.6347(13) 0.4453(4) 0.0066(10) Uani d . 1

loop_
_atom_site_aniso_label
_atom_site_aniso_U_11
_atom_site_aniso_U_22
_atom_site_aniso_U_33
_atom_site_aniso_U_12
_atom_site_aniso_U_13
_atom_site_aniso_U_23
Te1 0.00376(19) 0.00376(19) 0.0049(3) 0.00188(9) 0.000 0.000
Ni1 0.0046(4) 0.0046(4) 0.0027(6) 0.00231(18) 0.000 0.000
Ni2 0.0049(3) 0.0049(3) 0.0182(13) 0.00244(14) 0.000 0.000
Ni3 0.0041(4) 0.0041(4) 0.0111(8) 0.00205(18) 0.000 0.000
O1 0.0015(17) 0.006(2) 0.0038(16) 0.0007(16) -0.0004(12) 0.0005(13)
O2 0.007(2) 0.006(2) 0.0068(15) 0.0036(17) -0.0021(14) -0.0032(14)

loop_
_atom_type_symbol
_atom_type_description
_atom_type_scat_dispersion_real
_atom_type_scat_dispersion_imag
_atom_type_scat_source
Ni Ni 0.3393 1.1124 'International Tables Vol C Tables 4.2.6.8 and 6.1.1.4'
Te Te -0.5308 1.6751 'International Tables Vol C Tables 4.2.6.8 and 6.1.1.4'
O O 0.0106 0.0060 'International Tables Vol C Tables 4.2.6.8 and 6.1.1.4'

loop_
_geom_angle_atom_site_label_1
_geom_angle_atom_site_label_2
_geom_angle_atom_site_label_3
_geom_angle_site_symmetry_1
_geom_angle_site_symmetry_3
_geom_angle
_geom_angle_publ_flag
O2 Te1 O2 3_565 . 97.00(16) ?
O2 Te1 O2 3_565 2_665 97.00(16) ?
O2 Te1 O2 . 2_665 97.00(16) ?
O2 Te1 O1 3_565 3_565 169.85(18) ?
O2 Te1 O1 . 3_565 86.8(2) ?
O2 Te1 O1 2_665 3_565 91.8(2) ?
O2 Te1 O1 3_565 2_665 86.8(2) ?
O2 Te1 O1 . 2_665 91.8(2) ?
O2 Te1 O1 2_665 2_665 169.85(18) ?
O1 Te1 O1 3_565 2_665 83.6(2) ?
O2 Te1 O1 3_565 . 91.8(2) ?
O2 Te1 O1 . . 169.85(18) ?
O2 Te1 O1 2_665 . 86.8(2) ?
O1 Te1 O1 3_565 . 83.6(2) ?
O1 Te1 O1 2_665 . 83.6(2) ?
O2 Ni1 O2 9_454 8_664 103.96(18) ?
O2 Ni1 O2 9_454 7_544 103.96(18) ?
O2 Ni1 O2 8_664 7_544 103.96(18) ?
O2 Ni1 O1 9_454 2_665 87.87(13) ?
O2 Ni1 O1 8_664 2_665 89.53(19) ?
O2 Ni1 O1 7_544 2_665 159.0(3) ?
O2 Ni1 O1 9_454 . 159.0(3) ?
O2 Ni1 O1 8_664 . 87.87(13) ?
O2 Ni1 O1 7_544 . 89.53(19) ?
O1 Ni1 O1 2_665 . 74.8(2) ?
O2 Ni1 O1 9_454 3_565 89.53(19) ?
O2 Ni1 O1 8_664 3_565 159.0(3) ?
O2 Ni1 O1 7_544 3_565 87.87(13) ?
O1 Ni1 O1 2_665 3_565 74.8(2) ?
O1 Ni1 O1 . 3_565 74.8(2) ?
O1 Ni2 O1 3_675 . 99.5(2) ?
O1 Ni2 O1 3_675 2_765 99.5(2) ?
O1 Ni2 O1 . 2_765 99.5(2) ?
O1 Ni2 O2 3_675 8_664 89.90(19) ?
O1 Ni2 O2 . 8_664 87.9(3) ?
O1 Ni2 O2 2_765 8_664 166.9(3) ?
O1 Ni2 O2 3_675 7_654 87.9(3) ?
O1 Ni2 O2 . 7_654 166.9(3) ?
O1 Ni2 O2 2_765 7_654 89.9(2) ?
O2 Ni2 O2 8_664 7_654 81.2(3) ?
O1 Ni2 O2 3_675 9_554 166.9(3) ?
O1 Ni2 O2 . 9_554 89.9(2) ?
O1 Ni2 O2 2_765 9_554 87.9(3) ?
O2 Ni2 O2 8_664 9_554 81.2(3) ?
O2 Ni2 O2 7_654 9_554 81.2(3) ?
O1 Ni3 O1 2_655 3_665 103.49(17) ?
O1 Ni3 O1 2_655 . 103.49(17) ?
O1 Ni3 O1 3_665 . 103.49(17) ?
O1 Ni3 O2 2_655 1_655 162.8(3) ?
O1 Ni3 O2 3_665 1_655 80.65(12) ?
O1 Ni3 O2 . 1_655 91.52(18) ?
O1 Ni3 O2 2_655 3 80.65(12) ?
O1 Ni3 O2 3_665 3 91.52(17) ?
O1 Ni3 O2 . 3 162.8(3) ?
O2 Ni3 O2 1_655 3 82.6(2) ?
O1 Ni3 O2 2_655 2_665 91.52(18) ?
O1 Ni3 O2 3_665 2_665 162.8(3) ?
O1 Ni3 O2 . 2_665 80.65(12) ?
O2 Ni3 O2 1_655 2_665 82.6(2) ?
O2 Ni3 O2 3 2_665 82.6(2) ?
Te1 O1 Ni3 . . 97.3(2) ?
Te1 O1 Ni2 . . 134.6(3) ?
Te1 O1 Ni1 . . 85.1(3) >
Ni3 O1 Ni2 . . 117.5(3) ?
Ni3 O1 Ni1 . . 131.4(2) ?
Ni2 O1 Ni1 . . 91.6(3) ?
Te1 O2 Ni1 . 4_455 122.0(3) ?
Te1 O2 Ni3 . 1_455 95.0(2) ?
Te1 O2 Ni2 . 4_345 137.6(3) ?
Ni1 O2 Ni3 4_455 1_455 125.7(2) ?
Ni1 O2 Ni2 4_455 4_345 92.1(3) ?
Ni3 O2 Ni2 1_455 4_345 81.65(18) ?

loop_
_geom_bond_atom_site_label_1
_geom_bond_atom_site_label_2
_geom_bond_site_symmetry_2
_geom_bond_distance
_geom_bond_publ_flag
Te1 O2 3_565 1.923(5) n
Te1 O2 . 1.923(5) yes
Te1 O2 2_665 1.923(5) n
Te1 O1 3_565 1.956(5) n
Te1 O1 2_665 1.956(5) n
Te1 O1 . 1.956(5) yes
Ni1 O2 9_454 2.032(6) yes
Ni1 O2 8_664 2.032(6) n
Ni1 O2 7_544 2.032(6) n
Ni1 O1 2_665 2.148(5) n
Ni1 O1 . 2.148(5) yes
Ni1 O1 3_565 2.148(5) n
Ni2 O1 3_675 2.040(6) n
Ni2 O1 . 2.040(6) yes
Ni2 O1 2_765 2.040(6) n
Ni2 O2 8_664 2.139(7) yes
Ni2 O2 7_654 2.139(7) n
Ni2 O2 9_554 2.139(7) n
Ni3 O1 2_655 2.008(6) n
Ni3 O1 3_665 2.008(6) n
Ni3 O1 . 2.008(6) yes
Ni3 O2 1_655 2.110(5) n
Ni3 O2 3 2.110(5) yes
Ni3 O2 2_665 2.110(5) n
